data_4113723
loop_
_publ_author_name
'Wenlin Huang'
'Louis Todaro'
'Lynn C. Francesconi'
'Tatyana Polenova'

_publ_contact_author_address
;
Department of Chemistry
City University of New York- Hunter College
695 Park Avenue
New York, NY 10021
United States of America
;
_publ_contact_author_email tpolenov@hunter.cuny.edu
_publ_contact_author_name 'Dr. Tatyana Polenova'
_publ_section_title
;
 51V Magic Angle Spinning NMR Spectroscopy of Six-Coordinate Lindqvist
 Oxoanions: A Sensitive Probe for the Electronic Environment in
 Vanadium-Containing Polyoxometalates. Counterions Dictate the 51V Fine
 Structure Constants in Polyoxometalate Solids
;
_journal_name_full 'Journal of the American Chemical Society'
_journal_page_first 5928
_journal_page_last 5938
_journal_paper_doi 10.1021/ja029246p
_journal_volume 125
_journal_year 2003
_chemical_formula_sum 'Cs2 H12 Na2 O25 V2 W4'
_chemical_formula_weight 1561.154
_chemical_name_systematic
; 
? 
;
_space_group_IT_number 1
_symmetry_cell_setting triclinic
_symmetry_space_group_name_Hall 'P 1'
_symmetry_space_group_name_H-M 'P 1'
_atom_sites_solution_hydrogens geom
_atom_sites_solution_primary direct
_atom_sites_solution_secondary difmap
_audit_creation_method manual
_cell_angle_alpha 67.59(1)
_cell_angle_beta 67.63(1)
_cell_angle_gamma 59.99(1)
_cell_formula_units_Z 1
_cell_length_a 8.546(1)
_cell_length_b 8.550(1)
_cell_length_c 11.194(1)
_cell_measurement_reflns_used 2750
_cell_measurement_temperature 295(2)
_cell_measurement_theta_max 75
_cell_measurement_theta_min 2.161
_cell_volume 636.09(14)
_computing_structure_refinement 'SHELXL-97 (Sheldrick, 1997)'
_computing_structure_solution 'SHELXS-97 (Sheldrick, 1990)'
_diffrn_ambient_temperature 295(2)
_diffrn_measurement_device_type 'CCD area detector'
_diffrn_measurement_method 'phi and omega scans'
_diffrn_radiation_type CuK\a
_diffrn_reflns_av_R_equivalents 0.052
_diffrn_reflns_number 2750
_diffrn_reflns_theta_max 75
_diffrn_reflns_theta_min 2.161
_exptl_absorpt_coefficient_mu 616.46
_exptl_absorpt_correction_T_max 14.0000
_exptl_absorpt_correction_T_min 1.57
_exptl_absorpt_correction_type multi-scan
_exptl_absorpt_process_details ' '
_exptl_crystal_colour orange
_exptl_crystal_density_diffrn not_measured
_exptl_crystal_density_meas ?
_exptl_crystal_F_000 1312
_exptl_crystal_size_max 0.14
_exptl_crystal_size_mid 0.14
_exptl_crystal_size_min 0.07
_refine_diff_density_max 1.83
_refine_diff_density_min -2.10
_refine_ls_extinction_method none
_refine_ls_goodness_of_fit_ref ?5
_refine_ls_hydrogen_treatment mixed
_refine_ls_matrix_type full
_refine_ls_number_parameters 196
_refine_ls_number_reflns 2750
_refine_ls_number_restraints 0
_refine_ls_R_factor_all 0.052
_refine_ls_structure_factor_coef Fsqd
_refine_ls_weighting_details 'calc w=1/[\s^2^(Fo^2^)+(0.0767P)^2^+1.0418P] where P=(Fo^2^+2Fc^2^)/3'
_refine_ls_weighting_scheme calc
_refine_ls_wR_factor_ref 0.0684
_reflns_number_gt 2487
_reflns_number_total 2750
_reflns_threshold_expression >2sigma(I)
_cod_data_source_file ja029246psi20030204_050640.cif
_cod_data_source_block 2vbhz
_cod_depositor_comments
;
The following automatic conversions were performed:

'_exptl_crystal_density_meas' value 'not_measured' was changed to '?'
- the value is perceived as not measured.

Automatic conversion script
Id: cif_fix_values 3008 2015-01-20 13:52:24Z robertas 
;
_cod_original_cell_volume 636.0(2)
_cod_original_formula_sum 'Cs2 Na2 V2 W4 O25 H12'
_cod_database_code 4113723

loop_
_symmetry_equiv_pos_as_xyz
'x, y, z'

loop_
_atom_site_label
_atom_site_type_symbol
_atom_site_fract_x
_atom_site_fract_y
_atom_site_fract_z
_atom_site_adp_type
_atom_site_occupancy
_atom_site_symmetry_multiplicity
_atom_site_calc_flag
V1 V 0.220160 0.180170 0.725360 Uani 1 1 d
V2 V 0.433796 0.392591 0.464487 Uani 1 1 d
W1 W 0.055191 0.772122 0.463546 Uani 1 1 d
W2 W -0.158309 0.557552 0.726317 Uani 1 1 d
W3 W 0.221060 0.558459 0.725599 Uani 1 1 d
W4 W 0.055903 0.393453 0.463836 Uani 1 1 d
Cs1 Cs 0.509972 -0.145265 0.466385 Uani 1 1 d
Cs2 Cs 0.757692 0.103476 0.722250 Uani 1 1 d
Na1 Na 0.341749 -0.318976 0.983621 Uani 1 1 d
Na2 Na -0.059090 0.281624 0.186557 Uani 1 1 d
O1 O 0.259053 -0.027463 0.835159 Uani 1 1 d
O2 O 0.659092 0.309860 0.381388 Uani 1 1 d
O3 O -0.025962 0.988005 0.382491 Uani 1 1 d
O4 O -0.365476 0.601008 0.836395 Uani 1 1 d
O5 O 0.281343 0.604978 0.829912 Uani 1 1 d
O6 O -0.002524 0.318942 0.376940 Uani 1 1 d
O7 O 0.135329 0.478180 0.588744 Uani 1 1 d
O8 O 0.452531 0.169880 0.589061 Uani 1 1 d
O9 O -0.042677 0.303102 0.801046 Uani 1 1 d
O10 O 0.262080 0.306645 0.815893 Uani 1 1 d
O11 O 0.138491 0.162355 0.606342 Uani 1 1 d
O12 O 0.306867 0.653860 0.374511 Uani 1 1 d
O13 O 0.447611 0.475799 0.606572 Uani 1 1 d
O14 O 0.311720 0.350320 0.382091 Uani 1 1 d
O15 O -0.164242 0.791348 0.588521 Uani 1 1 d
O16 O 0.137626 0.779799 0.612509 Uani 1 1 d
O17 O -0.015778 0.656299 0.392404 Uani 1 1 d
O18 O -0.039628 0.627570 0.807937 Uani 1 1 d
O19 O -0.175402 0.476650 0.606188 Uani 1 1 d
O20 O 0.422114 -0.630233 1.115643 Uani 1 1 d
O21 O 0.430222 -0.218489 1.117580 Uani 1 1 d
O22 O 0.012690 -0.216564 1.111124 Uani 1 1 d
O23 O 0.254503 0.181286 0.071081 Uani 1 1 d
O24 O -0.183991 0.185287 0.079066 Uani 1 1 d
O25 O -0.178661 0.613280 0.078455 Uani 1 1 d

loop_
_atom_type_symbol
_atom_type_description
_atom_type_scat_dispersion_real
_atom_type_scat_dispersion_imag
_atom_type_scat_source
C C 0.0033 0.0016 'International Tables Vol C Tables 4.2.6.8 and 6.1.1.4'
H H 0.0000 0.0000 'International Tables Vol C Tables 4.2.6.8 and 6.1.1.4'
N N 0.0061 0.0033 'International Tables Vol C Tables 4.2.6.8 and 6.1.1.4'
O O 0.0106 0.0060 'International Tables Vol C Tables 4.2.6.8 and 6.1.1.4'
V V 0.3005 0.5294 'International Tables Vol C Tables 4.2.6.8 and 6.1.1.4'
